data_4322282
loop_
_publ_author_name
'Seth M. Cohen'
'St\'ephane Petoud'
'Kenneth N. Raymond'

_publ_contact_author
;
      Kenneth N. Raymond
      Department of Chemistry
      University of California
      Berkeley
      CA 94720-1460
      USA
;
_publ_contact_author_email raymond@garnet.berkeley.edu
_publ_contact_author_fax '1 510 4865283'
_publ_contact_author_phone '1 510 6427219'
_publ_section_title
;
 A Novel Salicylate-Based Macrobicycle with a "Split Personality"
;
_journal_name_full 'Inorganic Chemistry'
_journal_page_first 4522
_journal_page_last 4529
_journal_paper_doi 10.1021/ic990411k
_journal_volume 38
_journal_year 1999
_chemical_compound_source synthetic
_chemical_formula_sum 'C46 H62 Cl Ga N10 O15.3'
_chemical_formula_weight 1105.03
_chemical_name_common 'Gallium Macrobicyclic TRENSAM'
_chemical_name_systematic
;
 ?
;
_space_group_IT_number 14
_symmetry_cell_setting monoclinic
_symmetry_space_group_name_Hall '-P 2yn'
_symmetry_space_group_name_H-M 'P 1 21/n 1'
_atom_sites_solution_hydrogens geom
_atom_sites_solution_primary direct
_atom_sites_solution_secondary difmap
_audit_creation_method SHELXL
_cell_angle_alpha 90.00
_cell_angle_beta 99.2470(10)
_cell_angle_gamma 90.00
_cell_formula_units_Z 4
_cell_length_a 11.1144(2)
_cell_length_b 22.8382(4)
_cell_length_c 19.4525(4)
_cell_measurement_reflns_used 8634
_cell_measurement_temperature 137(2)
_cell_measurement_theta_max 26.09
_cell_measurement_theta_min 1.39
_cell_volume 4873.52(16)
_computing_cell_refinement 'Siemens SMART'
_computing_data_collection 'Siemens SMART'
_computing_data_reduction 'Siemens SAINT'
_computing_molecular_graphics 'Siemens SHELXTL XP'
_computing_publication_material 'Siemens SHELXTL XL'
_computing_structure_refinement 'SHELXL-93 (Sheldrick, 1993)'
_computing_structure_solution 'SHELXS-86 (Sheldrick, 1990)'
_diffrn_ambient_temperature 137(2)
_diffrn_measurement_device 'Siemens SMART'
_diffrn_measurement_method '\w scans'
_diffrn_radiation_monochromator graphite
_diffrn_radiation_source 'fine-focus sealed tube'
_diffrn_radiation_type MoK\a
_diffrn_radiation_wavelength 0.71073
_diffrn_reflns_av_R_equivalents 0.0343
_diffrn_reflns_av_sigmaI/netI 0.0456
_diffrn_reflns_limit_h_max 11
_diffrn_reflns_limit_h_min -12
_diffrn_reflns_limit_k_max 26
_diffrn_reflns_limit_k_min -26
_diffrn_reflns_limit_l_max 24
_diffrn_reflns_limit_l_min -12
_diffrn_reflns_number 22593
_diffrn_reflns_theta_max 26.09
_diffrn_reflns_theta_min 1.39
_exptl_absorpt_coefficient_mu 0.701
_exptl_absorpt_correction_type SADABS
_exptl_crystal_colour Colorless
_exptl_crystal_density_diffrn 1.506
_exptl_crystal_description 'Transparent blocks'
_exptl_crystal_F_000 2314
_exptl_crystal_size_max 0.40
_exptl_crystal_size_mid 0.20
_exptl_crystal_size_min 0.20
_refine_diff_density_max 0.520
_refine_diff_density_min -0.935
_refine_diff_density_rms 0.087
_refine_ls_extinction_method none
_refine_ls_goodness_of_fit_all 1.111
_refine_ls_goodness_of_fit_obs 1.141
_refine_ls_matrix_type full
_refine_ls_number_parameters 671
_refine_ls_number_reflns 8634
_refine_ls_number_restraints 0
_refine_ls_restrained_S_all 1.111
_refine_ls_restrained_S_obs 1.141
_refine_ls_R_factor_all 0.0758
_refine_ls_R_factor_obs 0.0573
_refine_ls_shift/esd_max 0.229
_refine_ls_shift/esd_mean 0.007
_refine_ls_structure_factor_coef Fsqd
_refine_ls_weighting_details 'w=1/[\s^2^(Fo^2^)+(0.0611P)^2^+11.7527P] where P=(Fo^2^+2Fc^2^)/3'
_refine_ls_weighting_scheme calc
_refine_ls_wR_factor_all 0.1551
_refine_ls_wR_factor_obs 0.1414
_reflns_number_observed 6923
_reflns_number_total 8634
_reflns_observed_criterion >2sigma(I)
_cod_data_source_file ic990411k_2.cif
_cod_data_source_block Ga[macrobicyclicTRENSAM]
_cod_depositor_comments
;
The following automatic conversions were performed:

'_refine_ls_weighting_scheme' value 'calc
w=1/[\s^2^(Fo^2^)+(0.0611P)^2^+11.7527P] where P=(Fo^2^+2Fc^2^)/3'
was changed to 'calc'. New tag '_refine_ls_weighting_details' was
created. The value of the new tag was set to
'w=1/[\s^2^(Fo^2^)+(0.0611P)^2^+11.7527P] where P=(Fo^2^+2Fc^2^)/3'.

Automatic conversion script
Id: cif_fix_values 3143 2015-03-26 13:38:13Z robertas 
;
_cod_original_cell_volume 4873.5(2)
_cod_original_formula_sum 'C46 H62 Cl Ga N10 O15.30'
_cod_database_code 4322282

loop_
_symmetry_equiv_pos_as_xyz
'x, y, z'
'-x+1/2, y+1/2, -z+1/2'
'-x, -y, -z'
'x-1/2, -y-1/2, z-1/2'

loop_
_atom_site_aniso_label
_atom_site_aniso_U_11
_atom_site_aniso_U_22
_atom_site_aniso_U_33
_atom_site_aniso_U_23
_atom_site_aniso_U_13
_atom_site_aniso_U_12
Ga1 0.0250(2) 0.0150(2) 0.0179(2) 0.0010(2) 0.0042(2) 0.0010(2)
Cl1 0.0361(7) 0.0362(7) 0.0809(10) 0.0026(7) 0.0126(7) -0.0023(6)
O22 0.030(2) 0.0197(14) 0.0252(15) 0.0057(11) 0.0095(12) 0.0015(11)
O31 0.0259(15) 0.0188(14) 0.0234(14) 0.0030(11) 0.0030(11) 0.0008(11)
O12 0.0260(15) 0.0227(14) 0.0201(14) -0.0034(11) 0.0041(11) -0.0008(11)
O11 0.028(2) 0.0197(14) 0.0202(14) -0.0004(11) 0.0027(11) 0.0002(12)
O21 0.031(2) 0.0233(14) 0.0220(14) 0.0034(12) 0.0084(12) 0.0060(12)
O31 0.0280(15) 0.0208(14) 0.0249(15) 0.0008(12) -0.0001(12) -0.0028(12)
O21A 0.050(2) 0.0178(15) 0.037(2) 0.0068(13) 0.0043(14) 0.0001(13)
O11A 0.043(2) 0.046(2) 0.027(2) -0.0063(14) 0.0147(14) 0.002(2)
C37 0.022(2) 0.026(2) 0.019(2) 0.002(2) 0.006(2) 0.001(2)
C23 0.026(2) 0.028(2) 0.023(2) 0.003(2) 0.005(2) 0.000(2)
N21A 0.038(2) 0.015(2) 0.029(2) 0.0040(14) 0.006(2) 0.0029(15)
C17 0.028(2) 0.015(2) 0.024(2) 0.003(2) 0.006(2) -0.002(2)
N1 0.037(2) 0.016(2) 0.020(2) -0.0053(15) 0.0041(15) 0.004(2)
N1A 0.035(2) 0.025(2) 0.029(2) 0.000(2) 0.006(2) 0.000(2)
N31A 0.035(2) 0.023(2) 0.035(2) -0.005(2) 0.001(2) -0.007(2)
N31 0.028(2) 0.021(2) 0.024(2) -0.0008(14) 0.0037(14) 0.0058(14)
N11 0.037(2) 0.021(2) 0.027(2) -0.0053(15) 0.004(2) -0.002(2)
N11A 0.034(2) 0.026(2) 0.025(2) -0.0032(15) 0.0096(15) 0.001(2)
O31A 0.043(2) 0.039(2) 0.045(2) -0.018(2) -0.012(2) 0.002(2)
C13A 0.039(3) 0.022(2) 0.024(2) 0.002(2) 0.010(2) 0.001(2)
C23A 0.030(2) 0.021(2) 0.023(2) 0.003(2) -0.004(2) -0.001(2)
C33A 0.027(2) 0.029(2) 0.033(2) -0.009(2) 0.006(2) -0.002(2)
C27 0.026(2) 0.023(2) 0.017(2) 0.003(2) -0.001(2) -0.002(2)
C24A 0.030(2) 0.023(2) 0.021(2) 0.002(2) 0.000(2) -0.004(2)
C13 0.030(2) 0.020(2) 0.018(2) 0.002(2) -0.001(2) 0.002(2)
C12 0.036(2) 0.024(2) 0.024(2) -0.004(2) -0.002(2) -0.001(2)
C25 0.037(2) 0.036(3) 0.026(2) 0.000(2) 0.010(2) -0.005(2)
C22A 0.034(2) 0.022(2) 0.035(2) 0.002(2) 0.008(2) 0.004(2)
C33 0.032(2) 0.022(2) 0.018(2) 0.006(2) 0.009(2) 0.001(2)
C34A 0.026(2) 0.027(2) 0.024(2) -0.005(2) 0.004(2) 0.001(2)
N21 0.049(2) 0.026(2) 0.022(2) 0.0041(15) 0.015(2) 0.004(2)
C34 0.025(2) 0.029(2) 0.020(2) -0.001(2) 0.005(2) 0.004(2)
C22 0.051(3) 0.031(2) 0.030(2) 0.002(2) 0.021(2) 0.006(2)
C14A 0.031(2) 0.024(2) 0.024(2) 0.003(2) 0.007(2) 0.002(2)
C31 0.037(2) 0.024(2) 0.027(2) 0.001(2) 0.006(2) 0.010(2)
C15A 0.032(2) 0.035(2) 0.040(3) -0.003(2) 0.014(2) 0.002(2)
C31A 0.039(3) 0.026(2) 0.034(2) -0.006(2) 0.002(2) -0.005(2)
C25A 0.037(2) 0.025(2) 0.029(2) 0.005(2) 0.000(2) -0.008(2)
C24 0.029(2) 0.027(2) 0.020(2) 0.003(2) 0.002(2) -0.004(2)
C36 0.039(3) 0.042(3) 0.031(2) -0.004(2) -0.009(2) 0.014(2)
C32 0.034(2) 0.015(2) 0.030(2) 0.005(2) 0.002(2) 0.003(2)
C15 0.037(3) 0.033(2) 0.035(3) -0.003(2) 0.002(2) -0.008(2)
C35 0.034(2) 0.029(2) 0.031(2) -0.001(2) 0.003(2) 0.011(2)
C21 0.052(3) 0.026(2) 0.019(2) -0.002(2) 0.010(2) 0.004(2)
C14 0.030(2) 0.019(2) 0.026(2) 0.003(2) 0.004(2) -0.002(2)
C21A 0.043(3) 0.019(2) 0.035(2) -0.002(2) 0.010(2) 0.002(2)
C26 0.043(3) 0.034(3) 0.032(2) 0.006(2) 0.013(2) -0.012(2)
C11A 0.042(3) 0.026(2) 0.028(2) -0.005(2) 0.007(2) 0.002(2)
C11 0.040(2) 0.019(2) 0.024(2) -0.003(2) 0.002(2) -0.003(2)
C32A 0.035(2) 0.022(2) 0.048(3) -0.003(2) 0.000(2) -0.008(2)
C16 0.027(2) 0.044(3) 0.048(3) -0.007(2) 0.008(2) -0.009(2)
C35A 0.032(2) 0.040(3) 0.032(2) -0.009(2) -0.002(2) 0.003(2)
C12A 0.040(3) 0.029(2) 0.024(2) -0.003(2) 0.005(2) -0.001(2)
O50 0.040(2) 0.033(2) 0.044(2) 0.0031(15) 0.0149(15) 0.0059(15)
N50 0.036(2) 0.029(2) 0.041(2) 0.002(2) 0.012(2) 0.001(2)
C50 0.041(3) 0.029(2) 0.038(3) 0.008(2) 0.009(2) 0.001(2)
C52 0.041(3) 0.032(3) 0.066(3) 0.001(2) 0.022(2) 0.001(2)
C51 0.048(3) 0.037(3) 0.047(3) 0.000(2) 0.013(2) -0.002(2)
C63 0.080(5) 0.052(4) 0.074(4) -0.008(3) -0.016(4) 0.017(3)
C62 0.120(7) 0.071(5) 0.056(4) -0.004(3) -0.014(4) 0.021(4)
C61 0.075(4) 0.059(4) 0.054(4) -0.002(3) -0.004(3) 0.005(3)
O40 0.089(4) 0.074(3) 0.094(4) -0.028(3) 0.033(3) 0.002(3)
C60 0.070(4) 0.060(4) 0.055(4) -0.001(3) -0.014(3) 0.014(3)
C40 0.085(5) 0.068(5) 0.072(4) -0.020(4) 0.027(4) -0.010(4)
N40 0.060(3) 0.064(3) 0.067(3) -0.010(3) 0.007(3) -0.004(3)
C41 0.053(4) 0.096(5) 0.053(4) -0.009(3) 0.012(3) -0.015(3)
C42 0.080(5) 0.087(5) 0.093(6) -0.010(4) -0.006(4) 0.012(4)
O70 0.092(5) 0.146(6) 0.190(7) -0.044(6) 0.036(5) -0.015(4)
O80 0.090(5) 0.158(7) 0.366(14) -0.106(8) 0.093(7) -0.036(5)
O60 0.105(4) 0.047(2) 0.097(4) -0.006(2) -0.036(3) -0.007(2)
O90 0.249(13) 0.331(16) 0.278(14) -0.172(13) 0.090(11) -0.017(11)
O100 0.127(13) 0.059(9) 0.041(7) 0.027(7) -0.041(8) -0.042(9)

loop_
_atom_site_label
_atom_site_type_symbol
_atom_site_fract_x
_atom_site_fract_y
_atom_site_fract_z
_atom_site_U_iso_or_equiv
_atom_site_thermal_displace_type
_atom_site_occupancy
_atom_site_calc_flag
_atom_site_refinement_flags
_atom_site_disorder_group
Ga1 Ga 0.39863(4) 0.20782(2) 0.90461(2) 0.01923(13) Uani 1 d . .
Cl1 Cl -0.14641(12) 0.03147(6) 0.81792(8) 0.0507(3) Uani 1 d . .
O22 O 0.3728(2) 0.28145(11) 0.85958(14) 0.0243(6) Uani 1 d . .
O31 O 0.4395(2) 0.12765(11) 0.93976(13) 0.0228(6) Uani 1 d . .
O12 O 0.2764(2) 0.22095(11) 0.96079(13) 0.0229(6) Uani 1 d . .
O11 O 0.2766(2) 0.16602(11) 0.83578(13) 0.0229(6) Uani 1 d . .
O21 O 0.5106(2) 0.18425(12) 0.83781(14) 0.0250(6) Uani 1 d . .
O31 O 0.5223(2) 0.23887(11) 0.97377(14) 0.0250(6) Uani 1 d . .
O21A O 0.3547(3) 0.46256(12) 0.8390(2) 0.0349(7) Uani 1 d . .
O11A O 0.0593(3) 0.29540(14) 1.0922(2) 0.0375(7) Uani 1 d . .
C37 C 0.6048(3) 0.2118(2) 1.0200(2) 0.0222(8) Uani 1 d . .
C23 C 0.5193(4) 0.2117(2) 0.7819(2) 0.0254(9) Uani 1 d . .
N21A N 0.3013(3) 0.38489(14) 0.8989(2) 0.0272(8) Uani 1 d . .
H21A H 0.3062(3) 0.34766(14) 0.9054(2) 0.033 Uiso 1 calc R .
C17 C 0.1568(4) 0.2148(2) 0.9463(2) 0.0223(8) Uani 1 d . .
N1 N 0.4141(3) 0.0645(2) 0.7960(2) 0.0245(8) Uani 1 d . .
N1A N 0.3637(3) 0.40296(15) 1.0521(2) 0.0296(8) Uani 1 d . .
N31A N 0.5960(3) 0.34106(15) 1.0329(2) 0.0316(8) Uani 1 d . .
H31A H 0.5543(3) 0.32281(15) 0.9984(2) 0.038 Uiso 1 calc R .
N31 N 0.5831(3) 0.05932(14) 0.9552(2) 0.0246(7) Uani 1 d . .
H31B H 0.6563(3) 0.04904(14) 0.9723(2) 0.030 Uiso 1 calc R .
N11 N 0.1219(3) 0.10420(14) 0.8082(2) 0.0285(8) Uani 1 d . .
H11A H 0.0523(3) 0.09149(14) 0.8156(2) 0.034 Uiso 1 calc R .
N11A N 0.2510(3) 0.28573(15) 1.0701(2) 0.0281(8) Uani 1 d . .
H11B H 0.2987(3) 0.26849(15) 1.0458(2) 0.034 Uiso 1 calc R .
O31A O 0.7376(3) 0.33558(14) 1.1289(2) 0.0446(9) Uani 1 d . .
C13A C 0.1314(4) 0.2759(2) 1.0550(2) 0.0280(9) Uani 1 d . .
C23A C 0.3609(4) 0.4092(2) 0.8515(2) 0.0256(9) Uani 1 d . .
C33A C 0.6728(4) 0.3112(2) 1.0798(2) 0.0297(10) Uani 1 d . .
C27 C 0.4401(4) 0.3079(2) 0.8187(2) 0.0224(8) Uani 1 d . .
C24A C 0.4364(4) 0.3703(2) 0.8131(2) 0.0252(9) Uani 1 d . .
C13 C 0.1700(4) 0.1501(2) 0.8438(2) 0.0230(8) Uani 1 d . .
C12 C 0.1821(4) 0.0741(2) 0.7566(2) 0.0287(9) Uani 1 d . .
H12A H 0.2099(4) 0.1031(2) 0.7263(2) 0.034 Uiso 1 calc R .
H12B H 0.1226(4) 0.0495(2) 0.7281(2) 0.034 Uiso 1 calc R .
C25 C 0.5819(4) 0.3063(2) 0.7350(2) 0.0326(10) Uani 1 d . .
H25A H 0.6293(4) 0.2854(2) 0.7082(2) 0.039 Uiso 1 calc R .
C22A C 0.2291(4) 0.4194(2) 0.9396(2) 0.0301(10) Uani 1 d . .
H22A H 0.1686(4) 0.3945(2) 0.9557(2) 0.036 Uiso 1 calc R .
H22B H 0.1866(4) 0.4498(2) 0.9105(2) 0.036 Uiso 1 calc R .
C33 C 0.5449(4) 0.1125(2) 0.9695(2) 0.0234(8) Uani 1 d . .
C34A C 0.6798(4) 0.2456(2) 1.0717(2) 0.0256(9) Uani 1 d . .
N21 N 0.5384(3) 0.1815(2) 0.7272(2) 0.0314(8) Uani 1 d . .
H21B H 0.5382(3) 0.1998(2) 0.6886(2) 0.038 Uiso 1 calc R .
C34 C 0.6220(4) 0.1501(2) 1.0199(2) 0.0245(9) Uani 1 d . .
C22 C 0.5601(4) 0.1183(2) 0.7287(2) 0.0354(11) Uani 1 d . .
H22C H 0.6158(4) 0.1089(2) 0.7709(2) 0.042 Uiso 1 calc R .
H22D H 0.6003(4) 0.1082(2) 0.6896(2) 0.042 Uiso 1 calc R .
C14A C 0.0821(4) 0.2416(2) 0.9908(2) 0.0259(9) Uani 1 d . .
C31 C 0.5085(4) 0.0237(2) 0.8341(2) 0.0292(9) Uani 1 d . .
H31C H 0.5886(4) 0.0374(2) 0.8279(2) 0.035 Uiso 1 calc R .
H31D H 0.4970(4) -0.0148(2) 0.8130(2) 0.035 Uiso 1 calc R .
C15A C -0.0434(4) 0.2365(2) 0.9751(2) 0.0348(10) Uani 1 d . .
H15A H -0.0911(4) 0.2548(2) 1.0040(2) 0.042 Uiso 1 calc R .
C31A C 0.4873(4) 0.4193(2) 1.0851(2) 0.0334(10) Uani 1 d . .
H31E H 0.5072(4) 0.3990(2) 1.1293(2) 0.040 Uiso 1 calc R .
H31F H 0.4900(4) 0.4610(2) 1.0944(2) 0.040 Uiso 1 calc R .
C25A C 0.5074(4) 0.3979(2) 0.7699(2) 0.0311(10) Uani 1 d . .
H25B H 0.5056(4) 0.4385(2) 0.7665(2) 0.037 Uiso 1 calc R .
C24 C 0.5126(4) 0.2762(2) 0.7779(2) 0.0254(9) Uani 1 d . .
C36 C 0.7809(4) 0.1575(2) 1.1205(2) 0.0392(11) Uani 1 d . .
H36A H 0.8386(4) 0.1397(2) 1.1540(2) 0.047 Uiso 1 calc R .
C32 C 0.5054(4) 0.0179(2) 0.9118(2) 0.0267(9) Uani 1 d . .
H32A H 0.4221(4) 0.0232(2) 0.9196(2) 0.032 Uiso 1 calc R .
H32B H 0.5300(4) -0.0215(2) 0.9264(2) 0.032 Uiso 1 calc R .
C15 C -0.0295(4) 0.1774(2) 0.8769(2) 0.0354(10) Uani 1 d . .
H15B H -0.0673(4) 0.1554(2) 0.8392(2) 0.042 Uiso 1 calc R .
C35 C 0.7100(4) 0.1245(2) 1.0706(2) 0.0316(10) Uani 1 d . .
H35A H 0.7207(4) 0.0841(2) 1.0705(2) 0.038 Uiso 1 calc R .
C21 C 0.4476(4) 0.0805(2) 0.7258(2) 0.0319(10) Uani 1 d . .
H21C H 0.4600(4) 0.0447(2) 0.7011(2) 0.038 Uiso 1 calc R .
H21D H 0.3793(4) 0.1010(2) 0.6989(2) 0.038 Uiso 1 calc R .
C14 C 0.0980(4) 0.1811(2) 0.8897(2) 0.0251(9) Uani 1 d . .
C21A C 0.3092(4) 0.4474(2) 1.0024(2) 0.0320(10) Uani 1 d . .
H21E H 0.3733(4) 0.4700(2) 0.9865(2) 0.038 Uiso 1 calc R .
H21F H 0.2602(4) 0.4740(2) 1.0253(2) 0.038 Uiso 1 calc R .
C26 C 0.5804(4) 0.3665(2) 0.7319(2) 0.0356(11) Uani 1 d . .
H26A H 0.6285(4) 0.3861(2) 0.7044(2) 0.043 Uiso 1 calc R .
C11A C 0.2868(4) 0.3888(2) 1.1037(2) 0.0317(10) Uani 1 d . .
H11C H 0.2021(4) 0.3959(2) 1.0842(2) 0.038 Uiso 1 calc R .
H11D H 0.3079(4) 0.4139(2) 1.1441(2) 0.038 Uiso 1 calc R .
C11 C 0.2903(4) 0.0361(2) 0.7872(2) 0.0280(9) Uani 1 d . .
H11E H 0.2766(4) 0.0223(2) 0.8325(2) 0.034 Uiso 1 calc R .
H11F H 0.2917(4) 0.0021(2) 0.7576(2) 0.034 Uiso 1 calc R .
C32A C 0.5814(4) 0.4041(2) 1.0393(3) 0.0357(11) Uani 1 d . .
H32C H 0.5566(4) 0.4208(2) 0.9934(3) 0.043 Uiso 1 calc R .
H32D H 0.6592(4) 0.4213(2) 1.0590(3) 0.043 Uiso 1 calc R .
C16 C -0.1002(4) 0.2055(2) 0.9186(3) 0.0393(11) Uani 1 d . .
H16A H -0.1848(4) 0.2035(2) 0.9087(3) 0.047 Uiso 1 calc R .
C35A C 0.7651(4) 0.2174(2) 1.1202(2) 0.0355(11) Uani 1 d . .
H35B H 0.8136(4) 0.2397(2) 1.1539(2) 0.043 Uiso 1 calc R .
C12A C 0.3031(4) 0.3245(2) 1.1260(2) 0.0309(10) Uani 1 d . .
H12C H 0.3892(4) 0.3160(2) 1.1391(2) 0.037 Uiso 1 calc R .
H12D H 0.2638(4) 0.3178(2) 1.1663(2) 0.037 Uiso 1 calc R .
O50 O 0.2371(3) 0.01603(13) 0.9643(2) 0.0384(8) Uani 1 d . .
N50 N 0.1286(3) 0.0761(2) 1.0245(2) 0.0346(9) Uani 1 d . .
C50 C 0.1397(4) 0.0377(2) 0.9753(2) 0.0355(11) Uani 1 d . .
H50A H 0.0688(4) 0.0259(2) 0.9466(2) 0.043 Uiso 1 calc R .
C52 C 0.0099(4) 0.0929(2) 1.0402(3) 0.0448(12) Uani 1 d . .
H52A H 0.0201(4) 0.1211(2) 1.0772(3) 0.067 Uiso 1 calc R .
H52B H -0.0309(4) 0.0589(2) 1.0542(3) 0.067 Uiso 1 calc R .
H52C H -0.0380(4) 0.1097(2) 0.9995(3) 0.067 Uiso 1 calc R .
C51 C 0.2364(5) 0.0980(2) 1.0691(3) 0.0434(12) Uani 1 d . .
H51A H 0.2126(5) 0.1255(2) 1.1018(3) 0.065 Uiso 1 calc R .
H51B H 0.2884(5) 0.1172(2) 1.0412(3) 0.065 Uiso 1 calc R .
H51C H 0.2794(5) 0.0660(2) 1.0938(3) 0.065 Uiso 1 calc R .
C63 C 0.5607(7) 0.1828(3) 0.2963(4) 0.072(2) Uani 1 d . .
H63A H 0.5071(7) 0.1797(3) 0.3309(4) 0.086 Uiso 1 calc R .
H63B H 0.6391(7) 0.1978(3) 0.3183(4) 0.086 Uiso 1 calc R .
C62 C 0.5062(8) 0.2208(3) 0.2370(3) 0.085(2) Uani 1 d . .
H62A H 0.5688(8) 0.2431(3) 0.2192(3) 0.103 Uiso 1 calc R .
H62B H 0.4474(8) 0.2477(3) 0.2513(3) 0.103 Uiso 1 calc R .
C61 C 0.4450(6) 0.1787(3) 0.1830(3) 0.064(2) Uani 1 d . .
H61A H 0.3572(6) 0.1834(3) 0.1773(3) 0.077 Uiso 1 calc R .
H61B H 0.4709(6) 0.1863(3) 0.1385(3) 0.077 Uiso 1 calc R .
O40 O 0.5554(5) -0.0017(2) 0.6130(3) 0.0836(14) Uani 1 d . .
C60 C 0.5744(6) 0.1246(3) 0.2621(3) 0.064(2) Uani 1 d . .
H60A H 0.6524(6) 0.1223(3) 0.2460(3) 0.077 Uiso 1 calc R .
H60B H 0.5690(6) 0.0929(3) 0.2946(3) 0.077 Uiso 1 calc R .
C40 C 0.6214(7) -0.0437(3) 0.6276(4) 0.073(2) Uani 1 d . .
H40A H 0.6609(7) -0.0472(3) 0.6733(4) 0.088 Uiso 1 calc R .
N40 N 0.6413(5) -0.0856(2) 0.5822(3) 0.0639(13) Uani 1 d . .
C41 C 0.5848(5) -0.0844(3) 0.5104(3) 0.067(2) Uani 1 d . .
H41A H 0.6104(5) -0.1180(3) 0.4867(3) 0.100 Uiso 1 calc R .
H41B H 0.6084(5) -0.0493(3) 0.4888(3) 0.100 Uiso 1 calc R .
H41C H 0.4978(5) -0.0851(3) 0.5076(3) 0.100 Uiso 1 calc R .
C42 C 0.7223(7) -0.1342(3) 0.6051(4) 0.089(2) Uani 1 d . .
H42A H 0.7264(7) -0.1600(3) 0.5666(4) 0.133 Uiso 1 calc R .
H42B H 0.6917(7) -0.1553(3) 0.6414(4) 0.133 Uiso 1 calc R .
H42C H 0.8023(7) -0.1195(3) 0.6226(4) 0.133 Uiso 1 calc R .
O70 O -0.2408(6) -0.0044(3) 0.7853(4) 0.141(3) Uani 1 d . .
O80 O -0.0497(7) 0.0214(4) 0.8231(6) 0.199(5) Uani 1 d . .
O60 O 0.4776(5) 0.1215(2) 0.2053(3) 0.089(2) Uani 1 d . .
O90 O -0.1902(12) 0.0494(6) 0.8712(7) 0.281(7) Uani 1 d . .
H1A H 0.4100(38) 0.0926(19) 0.8163(22) 0.020(12) Uiso 1 d . .
O100 O -0.1583(16) 0.0748(6) 0.7724(7) 0.082(5) Uani 0.30 d P .

loop_
_atom_type_symbol
_atom_type_description
_atom_type_scat_dispersion_real
_atom_type_scat_dispersion_imag
_atom_type_scat_source
C C 0.0033 0.0016 'International Tables Vol C Tables 4.2.6.8 and 6.1.1.4'
H H 0.0000 0.0000 'International Tables Vol C Tables 4.2.6.8 and 6.1.1.4'
N N 0.0061 0.0033 'International Tables Vol C Tables 4.2.6.8 and 6.1.1.4'
O O 0.0106 0.0060 'International Tables Vol C Tables 4.2.6.8 and 6.1.1.4'
Cl Cl 0.1484 0.1585 'International Tables Vol C Tables 4.2.6.8 and 6.1.1.4'
Ga Ga 0.2307 1.6083 'International Tables Vol C Tables 4.2.6.8 and 6.1.1.4'

loop_
_geom_angle_atom_site_label_1
_geom_angle_atom_site_label_2
_geom_angle_atom_site_label_3
_geom_angle
_geom_angle_site_symmetry_1
_geom_angle_site_symmetry_3
_geom_angle_publ_flag
O22 Ga1 O12 93.24(11) . . ?
O22 Ga1 O31 91.99(12) . . ?
O12 Ga1 O31 92.10(11) . . ?
O22 Ga1 O31 171.12(11) . . ?
O12 Ga1 O31 95.32(11) . . ?
O31 Ga1 O31 90.05(11) . . ?
O22 Ga1 O11 94.49(11) . . ?
O12 Ga1 O11 89.42(11) . . ?
O31 Ga1 O11 173.25(11) . . ?
O31 Ga1 O11 83.25(11) . . ?
O22 Ga1 O21 90.15(11) . . ?
O12 Ga1 O21 171.08(11) . . ?
O31 Ga1 O21 96.03(12) . . ?
O31 Ga1 O21 81.04(11) . . ?
O11 Ga1 O21 82.09(11) . . ?
O80 Cl1 O90 119.4(9) . . ?
O80 Cl1 O100 102.3(10) . . ?
O90 Cl1 O100 107.0(10) . . ?
O80 Cl1 O70 125.2(5) . . ?
O90 Cl1 O70 101.4(6) . . ?
O100 Cl1 O70 98.5(7) . . ?
C27 O22 Ga1 128.6(2) . . ?
C33 O31 Ga1 123.6(2) . . ?
C17 O12 Ga1 130.5(2) . . ?
C13 O11 Ga1 127.0(2) . . ?
C23 O21 Ga1 124.1(3) . . ?
C37 O31 Ga1 130.4(2) . . ?
O31 C37 C34 122.5(3) . . ?
O31 C37 C34A 119.2(4) . . ?
C34 C37 C34A 118.3(4) . . ?
O21 C23 N21 118.5(4) . . ?
O21 C23 C24 121.8(4) . . ?
N21 C23 C24 119.7(4) . . ?
C23A N21A C22A 122.0(3) . . ?
O12 C17 C14 123.0(4) . . ?
O12 C17 C14A 119.3(3) . . ?
C14 C17 C14A 117.6(4) . . ?
C11 N1 C31 110.0(3) . . ?
C11 N1 C21 110.7(3) . . ?
C31 N1 C21 109.9(3) . . ?
C11A N1A C21A 112.5(3) . . ?
C11A N1A C31A 111.6(3) . . ?
C21A N1A C31A 111.8(3) . . ?
C33A N31A C32A 121.0(4) . . ?
C33 N31 C32 122.3(3) . . ?
C13 N11 C12 122.8(4) . . ?
C13A N11A C12A 122.1(4) . . ?
O11A C13A N11A 121.7(4) . . ?
O11A C13A C14A 119.1(4) . . ?
N11A C13A C14A 119.2(4) . . ?
O21A C23A N21A 121.5(4) . . ?
O21A C23A C24A 120.1(4) . . ?
N21A C23A C24A 118.4(3) . . ?
O31A C33A N31A 122.0(4) . . ?
O31A C33A C34A 119.7(4) . . ?
N31A C33A C34A 118.3(4) . . ?
O22 C27 C24 122.1(3) . . ?
O22 C27 C24A 119.3(4) . . ?
C24 C27 C24A 118.6(4) . . ?
C25A C24A C27 119.0(4) . . ?
C25A C24A C23A 116.6(4) . . ?
C27 C24A C23A 124.3(4) . . ?
O11 C13 N11 117.9(4) . . ?
O11 C13 C14 123.0(3) . . ?
N11 C13 C14 119.1(4) . . ?
N11 C12 C11 114.7(3) . . ?
C26 C25 C24 120.7(4) . . ?
N21A C22A C21A 111.2(4) . . ?
O31 C33 N31 117.1(4) . . ?
O31 C33 C34 122.8(4) . . ?
N31 C33 C34 120.1(4) . . ?
C35A C34A C37 119.3(4) . . ?
C35A C34A C33A 115.5(4) . . ?
C37 C34A C33A 125.2(4) . . ?
C23 N21 C22 123.4(4) . . ?
C35 C34 C37 119.4(4) . . ?
C35 C34 C33 119.5(4) . . ?
C37 C34 C33 121.1(3) . . ?
N21 C22 C21 115.4(4) . . ?
C15A C14A C17 119.7(4) . . ?
C15A C14A C13A 116.5(4) . . ?
C17 C14A C13A 123.8(4) . . ?
N1 C31 C32 114.6(3) . . ?
C16 C15A C14A 122.4(4) . . ?
N1A C31A C32A 111.7(3) . . ?
C26 C25A C24A 121.7(4) . . ?
C25 C24 C27 119.9(4) . . ?
C25 C24 C23 119.5(4) . . ?
C27 C24 C23 120.6(4) . . ?
C35 C36 C35A 118.9(4) . . ?
N31 C32 C31 114.4(3) . . ?
C16 C15 C14 121.6(4) . . ?
C36 C35 C34 121.7(4) . . ?
C22 C21 N1 115.2(4) . . ?
C15 C14 C17 119.8(4) . . ?
C15 C14 C13 119.8(4) . . ?
C17 C14 C13 120.4(4) . . ?
N1A C21A C22A 111.3(3) . . ?
C25 C26 C25A 120.0(4) . . ?
N1A C11A C12A 110.6(3) . . ?
N1 C11 C12 116.7(3) . . ?
N31A C32A C31A 111.8(4) . . ?
C15A C16 C15 118.8(4) . . ?
C36 C35A C34A 122.4(4) . . ?
N11A C12A C11A 111.0(3) . . ?
C50 N50 C51 120.0(4) . . ?
C50 N50 C52 121.5(4) . . ?
C51 N50 C52 118.3(4) . . ?
O50 C50 N50 125.3(5) . . ?
C62 C63 C60 103.3(5) . . ?
C63 C62 C61 104.5(6) . . ?
O60 C61 C62 108.2(5) . . ?
O60 C60 C63 105.7(5) . . ?
O40 C40 N40 124.5(7) . . ?
C40 N40 C41 122.2(6) . . ?
C40 N40 C42 120.1(6) . . ?
C41 N40 C42 117.7(6) . . ?
C61 O60 C60 108.7(4) . . ?

loop_
_geom_bond_atom_site_label_1
_geom_bond_atom_site_label_2
_geom_bond_distance
_geom_bond_site_symmetry_2
_geom_bond_publ_flag
Ga1 O22 1.896(3) . ?
Ga1 O12 1.899(3) . ?
Ga1 O31 1.900(3) . ?
Ga1 O31 1.981(3) . ?
Ga1 O11 1.990(3) . ?
Ga1 O21 2.011(3) . ?
Cl1 O80 1.088(7) . ?
Cl1 O90 1.281(11) . ?
Cl1 O100 1.321(12) . ?
Cl1 O70 1.400(7) . ?
O22 C27 1.322(5) . ?
O31 C33 1.269(5) . ?
O12 C17 1.322(5) . ?
O11 C13 1.273(5) . ?
O21 C23 1.272(5) . ?
O31 C37 1.329(5) . ?
O21A C23A 1.242(5) . ?
O11A C13A 1.244(5) . ?
C37 C34 1.424(6) . ?
C37 C34A 1.424(5) . ?
C23 N21 1.314(5) . ?
C23 C24 1.476(6) . ?
N21A C23A 1.339(5) . ?
N21A C22A 1.448(5) . ?
C17 C14 1.416(6) . ?
C17 C14A 1.428(6) . ?
N1 C11 1.506(5) . ?
N1 C31 1.506(5) . ?
N1 C21 1.518(5) . ?
N1A C11A 1.455(5) . ?
N1A C21A 1.465(5) . ?
N1A C31A 1.468(5) . ?
N31A C33A 1.332(6) . ?
N31A C32A 1.457(5) . ?
N31 C33 1.331(5) . ?
N31 C32 1.457(5) . ?
N11 C13 1.322(5) . ?
N11 C12 1.464(5) . ?
N11A C13A 1.333(6) . ?
N11A C12A 1.449(5) . ?
O31A C33A 1.232(5) . ?
C13A C14A 1.503(6) . ?
C23A C24A 1.501(6) . ?
C33A C34A 1.511(6) . ?
C27 C24 1.417(6) . ?
C27 C24A 1.429(5) . ?
C24A C25A 1.393(6) . ?
C13 C14 1.471(6) . ?
C12 C11 1.523(6) . ?
C25 C26 1.376(6) . ?
C25 C24 1.404(6) . ?
C22A C21A 1.531(6) . ?
C33 C34 1.470(6) . ?
C34A C35A 1.384(6) . ?
N21 C22 1.462(5) . ?
C34 C35 1.400(6) . ?
C22 C21 1.513(6) . ?
C14A C15A 1.384(6) . ?
C31 C32 1.523(6) . ?
C15A C16 1.374(6) . ?
C31A C32A 1.519(6) . ?
C25A C26 1.381(6) . ?
C36 C35 1.373(6) . ?
C36 C35A 1.380(6) . ?
C15 C16 1.375(6) . ?
C15 C14 1.402(6) . ?
C11A C12A 1.533(6) . ?
O50 C50 1.240(5) . ?
N50 C50 1.318(6) . ?
N50 C51 1.450(6) . ?
N50 C52 1.453(6) . ?
C63 C62 1.491(9) . ?
C63 C60 1.504(8) . ?
C62 C61 1.503(9) . ?
C61 O60 1.406(7) . ?
O40 C40 1.214(8) . ?
C60 O60 1.415(7) . ?
C40 N40 1.344(8) . ?
N40 C41 1.438(7) . ?
N40 C42 1.454(8) . ?
